data_1563978
loop_
_publ_author_name
'Jana, Abhimanyu'
'Brand\~ao, Paula'
'Mondal, Gopinath'
'Bera, Pradip'
'Santra, Ananyakumari'
'Jana, Atish Dipankar'
'Mokhamatam, Raveendra Babu'
'Manna, Sunil Kumar'
'Bhattacharyya, Nandan'
'Bera, Pulakesh'

_publ_section_title
;
 Synthesis, characterization, cytotoxicity effect and DNA cleavage study
 of symmetric dinuclear chloro and azido bridged copper(II) complexes of
 napthyl-pyrazole based ligand
;
_journal_name_full 'Inorganica Chimica Acta'
_journal_page_first 621
_journal_page_last 634
_journal_paper_doi 10.1016/j.ica.2018.06.054
_journal_volume 482
_journal_year 2018
_chemical_formula_sum 'C17 H19 Cl2 Cu N3'
_chemical_formula_weight 399.79
_space_group_crystal_system monoclinic
_space_group_IT_number 14
_space_group_name_Hall '-P 2yn'
_space_group_name_H-M_alt 'P 1 21/n 1'
_atom_sites_solution_hydrogens mixed
_audit_creation_method SHELXL-2013
_cell_angle_alpha 90
_cell_angle_beta 100.274(2)
_cell_angle_gamma 90
_cell_formula_units_Z 4
_cell_length_a 11.8067(7)
_cell_length_b 9.0081(5)
_cell_length_c 16.1868(9)
_cell_measurement_reflns_used 513
_cell_measurement_temperature 150(2)
_cell_measurement_theta_max 26.40
_cell_measurement_theta_min 2.80
_cell_volume 1693.96(17)
_computing_structure_refinement 'SHELXL-2013 (Sheldrick, 2013)'
_diffrn_ambient_temperature 150(2)
_diffrn_measured_fraction_theta_full 1.000
_diffrn_measured_fraction_theta_max 0.996
_diffrn_measurement_device_type CCD
_diffrn_measurement_method 'omega and phi scans'
_diffrn_radiation_type MoK\a
_diffrn_radiation_wavelength 0.71073
_diffrn_reflns_av_R_equivalents 0.0268
_diffrn_reflns_av_unetI/netI 0.0189
_diffrn_reflns_Laue_measured_fraction_full 1.000
_diffrn_reflns_Laue_measured_fraction_max 0.996
_diffrn_reflns_limit_h_max 16
_diffrn_reflns_limit_h_min -14
_diffrn_reflns_limit_k_max 12
_diffrn_reflns_limit_k_min -12
_diffrn_reflns_limit_l_max 22
_diffrn_reflns_limit_l_min -22
_diffrn_reflns_number 23100
_diffrn_reflns_point_group_measured_fraction_full 1.000
_diffrn_reflns_point_group_measured_fraction_max 0.996
_diffrn_reflns_theta_full 25.242
_diffrn_reflns_theta_max 29.229
_diffrn_reflns_theta_min 2.347
_diffrn_source 'fine-focus sealed tube'
_exptl_absorpt_coefficient_mu 1.606
_exptl_absorpt_correction_type multi-scan
_exptl_crystal_colour green
_exptl_crystal_density_diffrn 1.568
_exptl_crystal_description Block
_exptl_crystal_F_000 820
_exptl_crystal_size_max 0.300
_exptl_crystal_size_mid 0.280
_exptl_crystal_size_min 0.060
_exptl_transmission_factor_max 0.7458
_exptl_transmission_factor_min 0.6404
_refine_diff_density_max 1.294
_refine_diff_density_min -0.396
_refine_diff_density_rms 0.090
_refine_ls_extinction_coef .
_refine_ls_extinction_method none
_refine_ls_goodness_of_fit_ref 1.069
_refine_ls_hydrogen_treatment mixed
_refine_ls_matrix_type full
_refine_ls_number_parameters 214
_refine_ls_number_reflns 4594
_refine_ls_number_restraints 0
_refine_ls_restrained_S_all 1.069
_refine_ls_R_factor_all 0.0356
_refine_ls_R_factor_gt 0.0315
_refine_ls_shift/su_max 0.001
_refine_ls_shift/su_mean 0.000
_refine_ls_structure_factor_coef Fsqd
_refine_ls_weighting_details 'w=1/[\s^2^(Fo^2^)+(0.0428P)^2^+1.6653P] where P=(Fo^2^+2Fc^2^)/3'
_refine_ls_weighting_scheme calc
_refine_ls_wR_factor_gt 0.0816
_refine_ls_wR_factor_ref 0.0847
_reflns_Friedel_coverage 0.000
_reflns_Friedel_fraction_full .
_reflns_Friedel_fraction_max .
_reflns_number_gt 4183
_reflns_number_total 4594
_reflns_threshold_expression 'I > 2\s(I)'
_cod_data_source_file Complex1.cif
_cod_data_source_block f
_cod_original_sg_symbol_H-M 'P 21/n'
_cod_database_code 1563978
_shelx_space_group_comment
;
The symmetry employed for this shelxl refinement is uniquely defined
by the following loop, which should always be used as a source of
symmetry information in preference to the above space-group names.
They are only intended as comments.
;
_shelx_estimated_absorpt_t_min 0.644
_shelx_estimated_absorpt_t_max 0.910
_shelxl_version_number 2013-4

loop_
_space_group_symop_operation_xyz
'x, y, z'
'-x+1/2, y+1/2, -z+1/2'
'-x, -y, -z'
'x-1/2, -y-1/2, z-1/2'

loop_
_atom_site_label
_atom_site_type_symbol
_atom_site_fract_x
_atom_site_fract_y
_atom_site_fract_z
_atom_site_U_iso_or_equiv
_atom_site_adp_type
_atom_site_occupancy
_atom_site_site_symmetry_order
_atom_site_calc_flag
_atom_site_refinement_flags_posn
_atom_site_refinement_flags_adp
_atom_site_refinement_flags_occupancy
_atom_site_disorder_assembly
_atom_site_disorder_group
Cu Cu 0.45528(2) 0.58327(2) 0.40605(2) 0.01540(7) Uani 1 1 d . . . . .
Cl1 Cl 0.56582(4) 0.68594(5) 0.52226(2) 0.02026(10) Uani 1 1 d . . . . .
Cl2 Cl 0.29049(4) 0.66706(6) 0.43831(3) 0.02834(12) Uani 1 1 d . . . . .
N1 N 0.39853(12) 0.55100(16) 0.28318(9) 0.0154(3) Uani 1 1 d . . . . .
N2 N 0.46967(12) 0.46107(16) 0.24811(9) 0.0159(3) Uani 1 1 d . . . . .
N3 N 0.60049(12) 0.48842(16) 0.37439(9) 0.0153(3) Uani 1 1 d . . . . .
H3 H 0.630(2) 0.441(3) 0.4159(18) 0.032(7) Uiso 1 1 d . . . . .
C1 C 0.31648(15) 0.59496(19) 0.21964(11) 0.0177(3) Uani 1 1 d . . . . .
C2 C 0.33584(16) 0.5306(2) 0.14467(11) 0.0211(3) Uani 1 1 d . . . . .
H2 H 0.2906 0.5438 0.0905 0.025 Uiso 1 1 calc R U . . .
C3 C 0.43340(16) 0.4441(2) 0.16476(11) 0.0186(3) Uani 1 1 d . . . . .
C4 C 0.22176(17) 0.6981(2) 0.23107(12) 0.0254(4) Uani 1 1 d . . . . .
H4A H 0.1627 0.6433 0.2541 0.038 Uiso 1 1 calc R U . . .
H4B H 0.1876 0.7412 0.1767 0.038 Uiso 1 1 calc R U . . .
H4C H 0.2527 0.7776 0.2699 0.038 Uiso 1 1 calc R U . . .
C5 C 0.49195(18) 0.3446(2) 0.11222(12) 0.0266(4) Uani 1 1 d . . . . .
H5A H 0.5750 0.3634 0.1242 0.040 Uiso 1 1 calc R U . . .
H5B H 0.4623 0.3639 0.0527 0.040 Uiso 1 1 calc R U . . .
H5C H 0.4771 0.2408 0.1252 0.040 Uiso 1 1 calc R U . . .
C6 C 0.56076(15) 0.38543(19) 0.30520(10) 0.0161(3) Uani 1 1 d . . . . .
H6A H 0.6248 0.3594 0.2759 0.019 Uiso 1 1 calc R U . . .
H6B H 0.5310 0.2931 0.3267 0.019 Uiso 1 1 calc R U . . .
C7 C 0.68577(17) 0.5989(2) 0.35690(13) 0.0241(4) Uani 1 1 d . . . . .
H7A H 0.7059 0.6651 0.4061 0.029 Uiso 1 1 calc R U . . .
H7B H 0.6505 0.6606 0.3085 0.029 Uiso 1 1 calc R U . . .
C8 C 0.79534(17) 0.5284(2) 0.33773(12) 0.0232(4) Uani 1 1 d . . . . .
C9 C 0.87259(18) 0.4645(2) 0.40113(13) 0.0272(4) Uani 1 1 d . . . . .
H9 H 0.8542 0.4635 0.4559 0.033 Uiso 1 1 calc R U . . .
C10 C 0.9765(2) 0.4008(3) 0.38996(16) 0.0343(5) Uani 1 1 d . . . . .
H10 H 1.0273 0.3576 0.4358 0.041 Uiso 1 1 calc R U . . .
C11 C 1.0034(2) 0.4023(3) 0.31004(17) 0.0361(5) Uani 1 1 d . . . . .
H11 H 1.0741 0.3607 0.3011 0.043 Uiso 1 1 calc R U . . .
C12 C 0.92675(17) 0.4652(2) 0.24144(13) 0.0235(4) Uani 1 1 d . . . . .
C13 C 0.9537(2) 0.4648(3) 0.15905(16) 0.0368(5) Uani 1 1 d . . . . .
H13 H 1.0242 0.4226 0.1501 0.044 Uiso 1 1 calc R U . . .
C14 C 0.8804(2) 0.5238(3) 0.09327(15) 0.0395(6) Uani 1 1 d . . . . .
H14 H 0.8991 0.5233 0.0386 0.047 Uiso 1 1 calc R U . . .
C15 C 0.7760(2) 0.5857(2) 0.10722(14) 0.0336(5) Uani 1 1 d . . . . .
H15 H 0.7248 0.6264 0.0608 0.040 Uiso 1 1 calc R U . . .
C16 C 0.7450(2) 0.5899(2) 0.18422(13) 0.0284(4) Uani 1 1 d . . . . .
H16 H 0.6738 0.6332 0.1911 0.034 Uiso 1 1 calc R U . . .
C17 C 0.82098(17) 0.5282(2) 0.25492(12) 0.0232(4) Uani 1 1 d . . . . .

loop_
_atom_site_aniso_label
_atom_site_aniso_U_11
_atom_site_aniso_U_22
_atom_site_aniso_U_33
_atom_site_aniso_U_23
_atom_site_aniso_U_13
_atom_site_aniso_U_12
Cu 0.01438(11) 0.01930(11) 0.01204(10) -0.00040(7) 0.00101(7) 0.00387(7)
Cl1 0.0237(2) 0.0206(2) 0.01605(18) -0.00318(14) 0.00225(14) -0.00324(16)
Cl2 0.0235(2) 0.0439(3) 0.01783(19) 0.00260(18) 0.00411(16) 0.0178(2)
N1 0.0145(6) 0.0172(6) 0.0139(6) -0.0002(5) 0.0012(5) 0.0033(5)
N2 0.0155(7) 0.0173(6) 0.0147(6) -0.0017(5) 0.0022(5) 0.0032(5)
N3 0.0138(6) 0.0171(6) 0.0144(6) 0.0005(5) 0.0007(5) 0.0016(5)
C1 0.0169(8) 0.0186(8) 0.0161(7) 0.0011(6) -0.0013(6) 0.0019(6)
C2 0.0219(8) 0.0242(9) 0.0153(7) -0.0011(6) -0.0018(6) 0.0009(7)
C3 0.0191(8) 0.0204(8) 0.0156(7) -0.0024(6) 0.0013(6) -0.0020(6)
C4 0.0216(9) 0.0313(10) 0.0211(8) 0.0000(7) -0.0023(7) 0.0120(8)
C5 0.0262(9) 0.0311(10) 0.0221(8) -0.0099(7) 0.0035(7) 0.0014(8)
C6 0.0156(7) 0.0149(7) 0.0173(7) -0.0003(6) 0.0015(6) 0.0029(6)
C7 0.0232(9) 0.0209(8) 0.0308(9) -0.0061(7) 0.0120(7) -0.0036(7)
C8 0.0221(9) 0.0233(9) 0.0246(9) -0.0012(7) 0.0055(7) -0.0027(7)
C9 0.0241(9) 0.0294(10) 0.0263(9) 0.0030(8) -0.0009(7) -0.0024(8)
C10 0.0252(10) 0.0326(11) 0.0440(12) 0.0075(9) 0.0033(9) 0.0031(8)
C11 0.0273(11) 0.0293(11) 0.0532(14) 0.0009(10) 0.0112(10) 0.0045(8)
C12 0.0242(9) 0.0174(8) 0.0313(9) -0.0039(7) 0.0116(7) -0.0041(7)
C13 0.0444(13) 0.0294(11) 0.0420(12) -0.0093(9) 0.0223(10) -0.0080(10)
C14 0.0567(15) 0.0369(12) 0.0299(10) -0.0095(9) 0.0213(10) -0.0181(11)
C15 0.0397(12) 0.0295(10) 0.0309(10) -0.0011(8) 0.0041(9) -0.0140(9)
C16 0.0326(11) 0.0267(10) 0.0245(9) 0.0022(7) 0.0012(8) -0.0111(8)
C17 0.0225(9) 0.0203(8) 0.0279(9) -0.0027(7) 0.0081(7) -0.0031(7)

loop_
_atom_type_symbol
_atom_type_description
_atom_type_scat_dispersion_real
_atom_type_scat_dispersion_imag
_atom_type_scat_source
C C 0.0033 0.0016 'International Tables Vol C Tables 4.2.6.8 and 6.1.1.4'
H H 0.0000 0.0000 'International Tables Vol C Tables 4.2.6.8 and 6.1.1.4'
N N 0.0061 0.0033 'International Tables Vol C Tables 4.2.6.8 and 6.1.1.4'
Cl Cl 0.1484 0.1585 'International Tables Vol C Tables 4.2.6.8 and 6.1.1.4'
Cu Cu 0.3201 1.2651 'International Tables Vol C Tables 4.2.6.8 and 6.1.1.4'

loop_
_geom_angle_atom_site_label_1
_geom_angle_atom_site_label_2
_geom_angle_atom_site_label_3
_geom_angle
_geom_angle_site_symmetry_1
_geom_angle_site_symmetry_3
N1 Cu N3 80.72(6) . .
N1 Cu Cl2 97.47(4) . .
N3 Cu Cl2 175.06(4) . .
N1 Cu Cl1 156.45(5) . .
N3 Cu Cl1 89.67(4) . .
Cl2 Cu Cl1 93.680(18) . .
N1 Cu Cl1 104.74(4) . 3_666
N3 Cu Cl1 83.10(4) . 3_666
Cl2 Cu Cl1 92.962(18) . 3_666
Cl1 Cu Cl1 95.282(15) . 3_666
Cu Cl1 Cu 84.718(15) . 3_666
C1 N1 N2 105.72(13) . .
C1 N1 Cu 141.87(12) . .
N2 N1 Cu 112.22(10) . .
C3 N2 N1 112.01(14) . .
C3 N2 C6 130.42(15) . .
N1 N2 C6 117.04(13) . .
C6 N3 C7 114.57(14) . .
C6 N3 Cu 106.59(10) . .
C7 N3 Cu 113.20(11) . .
C6 N3 H3 109.2(19) . .
C7 N3 H3 108(2) . .
Cu N3 H3 105.2(19) . .
N1 C1 C2 109.59(15) . .
N1 C1 C4 122.98(16) . .
C2 C1 C4 127.43(16) . .
C3 C2 C1 106.73(15) . .
C3 C2 H2 126.6 . .
C1 C2 H2 126.6 . .
N2 C3 C2 105.93(15) . .
N2 C3 C5 122.85(16) . .
C2 C3 C5 131.18(16) . .
C1 C4 H4A 109.5 . .
C1 C4 H4B 109.5 . .
H4A C4 H4B 109.5 . .
C1 C4 H4C 109.5 . .
H4A C4 H4C 109.5 . .
H4B C4 H4C 109.5 . .
C3 C5 H5A 109.5 . .
C3 C5 H5B 109.5 . .
H5A C5 H5B 109.5 . .
C3 C5 H5C 109.5 . .
H5A C5 H5C 109.5 . .
H5B C5 H5C 109.5 . .
N2 C6 N3 106.75(13) . .
N2 C6 H6A 110.4 . .
N3 C6 H6A 110.4 . .
N2 C6 H6B 110.4 . .
N3 C6 H6B 110.4 . .
H6A C6 H6B 108.6 . .
N3 C7 C8 113.03(15) . .
N3 C7 H7A 109.0 . .
C8 C7 H7A 109.0 . .
N3 C7 H7B 109.0 . .
C8 C7 H7B 109.0 . .
H7A C7 H7B 107.8 . .
C9 C8 C17 118.58(19) . .
C9 C8 C7 119.88(18) . .
C17 C8 C7 121.54(17) . .
C8 C9 C10 123.9(2) . .
C8 C9 H9 118.0 . .
C10 C9 H9 118.0 . .
C11 C10 C9 118.0(2) . .
C11 C10 H10 121.0 . .
C9 C10 H10 121.0 . .
C10 C11 C12 120.9(2) . .
C10 C11 H11 119.5 . .
C12 C11 H11 119.5 . .
C11 C12 C17 119.58(19) . .
C11 C12 C13 120.9(2) . .
C17 C12 C13 119.5(2) . .
C14 C13 C12 121.1(2) . .
C14 C13 H13 119.5 . .
C12 C13 H13 119.5 . .
C13 C14 C15 119.0(2) . .
C13 C14 H14 120.5 . .
C15 C14 H14 120.5 . .
C16 C15 C14 123.0(2) . .
C16 C15 H15 118.5 . .
C14 C15 H15 118.5 . .
C15 C16 C17 119.2(2) . .
C15 C16 H16 120.4 . .
C17 C16 H16 120.4 . .
C12 C17 C8 118.93(18) . .
C12 C17 C16 118.26(18) . .
C8 C17 C16 122.81(18) . .

loop_
_geom_bond_atom_site_label_1
_geom_bond_atom_site_label_2
_geom_bond_distance
_geom_bond_site_symmetry_2
Cu N1 2.0035(14) .
Cu N3 2.0604(14) .
Cu Cl2 2.2339(5) .
Cu Cl1 2.2850(4) .
Cu Cl1 2.7190(5) 3_666
Cl1 Cu 2.7190(5) 3_666
N1 C1 1.341(2) .
N1 N2 1.3615(19) .
N2 C3 1.349(2) .
N2 C6 1.456(2) .
N3 C6 1.465(2) .
N3 C7 1.478(2) .
N3 H3 0.82(3) .
C1 C2 1.400(2) .
C1 C4 1.491(2) .
C2 C3 1.380(3) .
C2 H2 0.9500 .
C3 C5 1.489(2) .
C4 H4A 0.9800 .
C4 H4B 0.9800 .
C4 H4C 0.9800 .
C5 H5A 0.9800 .
C5 H5B 0.9800 .
C5 H5C 0.9800 .
C6 H6A 0.9900 .
C6 H6B 0.9900 .
C7 C8 1.522(3) .
C7 H7A 0.9900 .
C7 H7B 0.9900 .
C8 C9 1.372(3) .
C8 C17 1.426(3) .
C9 C10 1.395(3) .
C9 H9 0.9500 .
C10 C11 1.386(4) .
C10 H10 0.9500 .
C11 C12 1.419(3) .
C11 H11 0.9500 .
C12 C17 1.424(3) .
C12 C13 1.425(3) .
C13 C14 1.355(4) .
C13 H13 0.9500 .
C14 C15 1.407(4) .
C14 H14 0.9500 .
C15 C16 1.361(3) .
C15 H15 0.9500 .
C16 C17 1.434(3) .
C16 H16 0.9500 .
